data_7003339
loop_
_publ_author_name
'Andrews, Philip C.'
'Junk, Peter C.'
'Nuzhnaya, Iryna'
'Spiccia, Leone'

_publ_section_title
;
 Fluorinated bismuth alkoxides: from monomers to polymers and
 oxo-clusters
;
_journal_issue 19
_journal_name_full 'Dalton Transactions'
_journal_page_first 2557
_journal_page_last 2568
_journal_paper_doi 10.1039/b715623e
_journal_year 2008
_chemical_formula_sum 'C24 H36 Bi2 F24 N4 O5'
_chemical_formula_weight 1334.53
_chemical_name_systematic
;
?
;
_space_group_IT_number 14
_symmetry_cell_setting monoclinic
_symmetry_space_group_name_Hall '-P 2yn'
_symmetry_space_group_name_H-M 'P 1 21/n 1'
_atom_sites_solution_hydrogens geom
_atom_sites_solution_primary direct
_atom_sites_solution_secondary difmap
_audit_creation_method SHELXL-97
_cell_angle_alpha 90.00
_cell_angle_beta 110.258(2)
_cell_angle_gamma 90.00
_cell_formula_units_Z 4
_cell_length_a 9.9443(3)
_cell_length_b 33.6528(11)
_cell_length_c 12.6212(4)
_cell_measurement_temperature 123(2)
_cell_volume 3962.5(2)
_computing_cell_refinement 'Bruker APEX II v. 1.0 (Bruker AXS 2004)'
_computing_data_collection 'Bruker APEX II v. 1.0 (Bruker AXS 2004)'
_computing_data_reduction 'Bruker APEX II v. 1.0 (Bruker AXS 2004)'
_computing_molecular_graphics 'X-Seed (Barbour, 2001)'
_computing_structure_refinement 'SHELXL-97 (Sheldrick, 1997)'
_computing_structure_solution 'SHELXS-97 (Sheldrick, 1990)'
_diffrn_ambient_temperature 123(2)
_diffrn_measured_fraction_theta_full 0.996
_diffrn_measured_fraction_theta_max 0.996
_diffrn_measurement_device_type 'Bruker X8 APEX CCD'
_diffrn_measurement_method '0.5 deg frames in phi and omega'
_diffrn_radiation_monochromator graphite
_diffrn_radiation_source 'fine-focus sealed tube'
_diffrn_radiation_type MoK\a
_diffrn_radiation_wavelength 0.71073
_diffrn_reflns_av_R_equivalents 0.1512
_diffrn_reflns_av_sigmaI/netI 0.1026
_diffrn_reflns_limit_h_max 14
_diffrn_reflns_limit_h_min -12
_diffrn_reflns_limit_k_max 47
_diffrn_reflns_limit_k_min -47
_diffrn_reflns_limit_l_max 17
_diffrn_reflns_limit_l_min -17
_diffrn_reflns_number 100981
_diffrn_reflns_theta_full 30.18
_diffrn_reflns_theta_max 30.18
_diffrn_reflns_theta_min 1.82
_diffrn_standards_number 0
_exptl_absorpt_coefficient_mu 9.022
_exptl_absorpt_correction_T_max 0.6611
_exptl_absorpt_correction_T_min 0.4973
_exptl_absorpt_correction_type multi-scan
_exptl_absorpt_process_details SADABS
_exptl_crystal_colour colourless
_exptl_crystal_density_diffrn 2.237
_exptl_crystal_density_method 'not measured'
_exptl_crystal_description prismatic
_exptl_crystal_F_000 2520
_exptl_crystal_size_max 0.09
_exptl_crystal_size_mid 0.09
_exptl_crystal_size_min 0.05
_refine_diff_density_max 2.478
_refine_diff_density_min -2.089
_refine_diff_density_rms 0.307
_refine_ls_extinction_method none
_refine_ls_goodness_of_fit_ref 1.093
_refine_ls_hydrogen_treatment constr
_refine_ls_matrix_type full
_refine_ls_number_parameters 540
_refine_ls_number_reflns 11692
_refine_ls_number_restraints 0
_refine_ls_restrained_S_all 1.093
_refine_ls_R_factor_all 0.1103
_refine_ls_R_factor_gt 0.0703
_refine_ls_shift/su_max 0.001
_refine_ls_shift/su_mean 0.000
_refine_ls_structure_factor_coef Fsqd
_refine_ls_weighting_details 'calc w=1/[\s^2^(Fo^2^)+(0.0477P)^2^+39.4897P] where P=(Fo^2^+2Fc^2^)/3'
_refine_ls_weighting_scheme calc
_refine_ls_wR_factor_gt 0.1328
_refine_ls_wR_factor_ref 0.1472
_reflns_number_gt 8336
_reflns_number_total 11692
_reflns_threshold_expression >2sigma(I)
_cod_data_source_file b715623e.txt
_cod_data_source_block bit
_cod_original_sg_symbol_H-M P21/n
_cod_database_code 7003339

loop_
_symmetry_equiv_pos_as_xyz
'x, y, z'
'-x+1/2, y+1/2, -z+1/2'
'-x, -y, -z'
'x-1/2, -y-1/2, z-1/2'

loop_
_atom_site_label
_atom_site_type_symbol
_atom_site_fract_x
_atom_site_fract_y
_atom_site_fract_z
_atom_site_U_iso_or_equiv
_atom_site_adp_type
_atom_site_occupancy
_atom_site_symmetry_multiplicity
_atom_site_calc_flag
_atom_site_refinement_flags
_atom_site_disorder_assembly
_atom_site_disorder_group
Bi1 Bi 0.21130(4) 0.145946(11) 0.01778(3) 0.01474(9) Uani 1 1 d . . .
Bi2 Bi 0.45726(4) 0.105124(11) 0.25233(3) 0.01571(9) Uani 1 1 d . . .
O2 O 0.4085(7) 0.11184(19) 0.0167(5) 0.0168(14) Uani 1 1 d . . .
O3 O 0.3561(7) 0.15731(19) 0.1785(5) 0.0198(15) Uani 1 1 d . . .
O1 O 0.2842(7) 0.19637(19) -0.0525(6) 0.0175(14) Uani 1 1 d . . .
O4 O 0.2203(7) 0.0864(2) 0.1814(6) 0.0225(15) Uani 1 1 d . . .
O5 O 0.4388(7) 0.1182(2) 0.4131(5) 0.0207(15) Uani 1 1 d . . .
C1 C 0.3942(11) 0.1967(3) -0.1904(9) 0.026(2) Uani 1 1 d . . .
C2 C 0.4171(10) 0.1969(3) -0.0648(8) 0.019(2) Uani 1 1 d . . .
H2 H 0.4718 0.1726 -0.0289 0.023 Uiso 1 1 calc R . .
F3 F 0.3285(7) 0.16328(19) -0.2358(5) 0.0320(15) Uani 1 1 d . . .
F13 F -0.0452(7) 0.0775(2) 0.0158(6) 0.0370(17) Uani 1 1 d . . .
F5 F 0.6364(7) 0.2324(2) -0.0060(6) 0.0384(17) Uani 1 1 d . . .
F14 F -0.0479(7) 0.0751(2) 0.1847(6) 0.0385(17) Uani 1 1 d . . .
F20 F 0.3855(8) 0.1773(2) 0.5481(5) 0.0386(17) Uani 1 1 d . . .
F11 F 0.3825(7) 0.02835(19) 0.0184(6) 0.0396(17) Uani 1 1 d . . .
F6 F 0.5082(7) 0.23575(19) 0.0996(5) 0.0359(16) Uani 1 1 d . . .
F15 F -0.0773(7) 0.02156(19) 0.0843(6) 0.0373(17) Uani 1 1 d . . .
F19 F 0.2530(8) 0.1825(2) 0.3748(5) 0.0379(17) Uani 1 1 d . . .
F1 F 0.3169(7) 0.22670(19) -0.2473(5) 0.0331(15) Uani 1 1 d . . .
F8 F 0.6467(7) 0.0643(2) 0.0631(6) 0.0413(17) Uani 1 1 d . . .
F10 F 0.3561(9) 0.0256(2) -0.1581(7) 0.053(2) Uani 1 1 d . . .
F4 F 0.4453(7) 0.26792(18) -0.0556(6) 0.0374(17) Uani 1 1 d . . .
F24 F 0.4508(8) 0.1032(2) 0.6345(5) 0.0428(18) Uani 1 1 d . . .
F7 F 0.6536(7) 0.1158(2) -0.0354(7) 0.0401(18) Uani 1 1 d . . .
F9 F 0.6177(8) 0.0578(2) -0.1127(6) 0.0456(19) Uani 1 1 d . . .
F22 F 0.3808(8) 0.05398(19) 0.5226(6) 0.0395(17) Uani 1 1 d . . .
F12 F 0.2040(7) 0.0581(2) -0.1037(6) 0.0406(18) Uani 1 1 d . . .
F17 F 0.1564(8) 0.0279(2) 0.3318(6) 0.0398(17) Uani 1 1 d . . .
F2 F 0.5190(7) 0.1968(2) -0.2095(6) 0.0454(19) Uani 1 1 d . . .
N4 N 0.6636(8) 0.1533(2) 0.3361(6) 0.0163(17) Uani 1 1 d . . .
F18 F 0.3472(7) 0.0188(2) 0.2922(6) 0.0422(18) Uani 1 1 d . . .
N2 N 0.0645(8) 0.2019(2) 0.0567(7) 0.0151(16) Uani 1 1 d . . .
F16 F 0.1637(8) -0.01713(19) 0.2121(6) 0.0406(18) Uani 1 1 d . . .
F21 F 0.1631(8) 0.1608(2) 0.4965(7) 0.050(2) Uani 1 1 d . . .
F23 F 0.2292(9) 0.0872(3) 0.5756(7) 0.061(2) Uani 1 1 d . . .
C22 C 0.7776(9) 0.1384(3) 0.4399(9) 0.020(2) Uani 1 1 d . . .
H22A H 0.7391 0.1376 0.5025 0.024 Uiso 1 1 calc R . .
H22B H 0.8590 0.1572 0.4613 0.024 Uiso 1 1 calc R . .
N1 N -0.0540(10) 0.1643(3) -0.1783(7) 0.026(2) Uani 1 1 d . . .
N3 N 0.7232(9) 0.0672(3) 0.4082(6) 0.0209(18) Uani 1 1 d . . .
C23 C 0.6091(11) 0.1910(3) 0.3629(8) 0.020(2) Uani 1 1 d . . .
H23A H 0.5715 0.1868 0.4243 0.030 Uiso 1 1 calc R . .
H23B H 0.5323 0.2008 0.2960 0.030 Uiso 1 1 calc R . .
H23C H 0.6870 0.2105 0.3865 0.030 Uiso 1 1 calc R . .
C24 C 0.7217(11) 0.1599(3) 0.2445(8) 0.023(2) Uani 1 1 d . . .
H24A H 0.6470 0.1713 0.1788 0.035 Uiso 1 1 calc R . .
H24B H 0.7536 0.1345 0.2234 0.035 Uiso 1 1 calc R . .
H24C H 0.8031 0.1783 0.2705 0.035 Uiso 1 1 calc R . .
C7 C -0.0046(12) 0.0560(3) 0.1108(10) 0.027(2) Uani 1 1 d . . .
C5 C 0.4272(12) 0.0877(3) -0.0673(8) 0.024(2) Uani 1 1 d . . .
H5 H 0.3903 0.1021 -0.1412 0.029 Uiso 1 1 calc R . .
C8 C 0.1568(11) 0.0497(3) 0.1510(9) 0.021(2) Uani 1 1 d . . .
H8 H 0.1830 0.0392 0.0866 0.026 Uiso 1 1 calc R . .
C15 C -0.1300(11) 0.1908(3) -0.1292(9) 0.024(2) Uani 1 1 d . . .
H15A H -0.1829 0.1749 -0.0906 0.028 Uiso 1 1 calc R . .
H15B H -0.2013 0.2060 -0.1904 0.028 Uiso 1 1 calc R . .
C17 C 0.1613(11) 0.2331(3) 0.1255(9) 0.025(2) Uani 1 1 d . . .
H17A H 0.2165 0.2448 0.0823 0.037 Uiso 1 1 calc R . .
H17B H 0.2270 0.2213 0.1952 0.037 Uiso 1 1 calc R . .
H17C H 0.1041 0.2539 0.1444 0.037 Uiso 1 1 calc R . .
C11 C 0.3177(11) 0.1177(3) 0.4410(8) 0.023(2) Uani 1 1 d . . .
H11 H 0.2368 0.1068 0.3759 0.028 Uiso 1 1 calc R . .
C20 C 0.7058(11) 0.0563(3) 0.5149(9) 0.028(2) Uani 1 1 d . . .
H20A H 0.7965 0.0459 0.5670 0.042 Uiso 1 1 calc R . .
H20B H 0.6311 0.0360 0.5010 0.042 Uiso 1 1 calc R . .
H20C H 0.6781 0.0799 0.5481 0.042 Uiso 1 1 calc R . .
C21 C 0.8315(11) 0.0979(3) 0.4259(9) 0.026(2) Uani 1 1 d . . .
H21A H 0.8652 0.0982 0.3608 0.031 Uiso 1 1 calc R . .
H21B H 0.9145 0.0913 0.4942 0.031 Uiso 1 1 calc R . .
C6 C 0.3464(12) 0.0492(3) -0.0772(9) 0.025(2) Uani 1 1 d . . .
C10 C 0.2789(13) 0.1595(4) 0.4667(9) 0.032(3) Uani 1 1 d . . .
C18 C -0.0137(12) 0.1837(3) 0.1254(9) 0.028(2) Uani 1 1 d . . .
H18A H -0.0723 0.2040 0.1444 0.041 Uiso 1 1 calc R . .
H18B H 0.0553 0.1728 0.1950 0.041 Uiso 1 1 calc R . .
H18C H -0.0756 0.1623 0.0823 0.041 Uiso 1 1 calc R . .
C4 C 0.5883(13) 0.0807(4) -0.0365(10) 0.031(3) Uani 1 1 d . . .
C12 C 0.3439(13) 0.0901(4) 0.5443(9) 0.033(3) Uani 1 1 d . . .
C16 C -0.0344(12) 0.2194(3) -0.0466(10) 0.029(3) Uani 1 1 d . . .
H16A H 0.0222 0.2341 -0.0847 0.034 Uiso 1 1 calc R . .
H16B H -0.0952 0.2390 -0.0256 0.034 Uiso 1 1 calc R . .
C14 C -0.1400(13) 0.1291(4) -0.2277(10) 0.039(3) Uani 1 1 d . . .
H14A H -0.2370 0.1374 -0.2742 0.059 Uiso 1 1 calc R . .
H14B H -0.1448 0.1116 -0.1672 0.059 Uiso 1 1 calc R . .
H14C H -0.0954 0.1149 -0.2748 0.059 Uiso 1 1 calc R . .
C13 C -0.0142(13) 0.1843(4) -0.2673(9) 0.035(3) Uani 1 1 d . . .
H13A H -0.1004 0.1950 -0.3248 0.053 Uiso 1 1 calc R . .
H13B H 0.0318 0.1651 -0.3023 0.053 Uiso 1 1 calc R . .
H13C H 0.0526 0.2060 -0.2339 0.053 Uiso 1 1 calc R . .
C19 C 0.7597(16) 0.0315(4) 0.3577(11) 0.045(3) Uani 1 1 d . . .
H19A H 0.7626 0.0379 0.2827 0.067 Uiso 1 1 calc R . .
H19B H 0.6872 0.0109 0.3505 0.067 Uiso 1 1 calc R . .
H19C H 0.8538 0.0216 0.4059 0.067 Uiso 1 1 calc R . .
C3 C 0.5014(10) 0.2339(3) -0.0082(9) 0.021(2) Uani 1 1 d . . .
C9 C 0.2025(11) 0.0195(3) 0.2469(10) 0.027(2) Uani 1 1 d . . .

loop_
_atom_site_aniso_label
_atom_site_aniso_U_11
_atom_site_aniso_U_22
_atom_site_aniso_U_33
_atom_site_aniso_U_23
_atom_site_aniso_U_13
_atom_site_aniso_U_12
Bi1 0.01473(17) 0.01544(18) 0.01319(17) -0.00006(13) 0.00376(13) -0.00088(14)
Bi2 0.01714(18) 0.01591(18) 0.01290(17) 0.00048(13) 0.00370(13) -0.00031(14)
O2 0.016(3) 0.022(4) 0.014(3) -0.003(3) 0.006(3) 0.002(3)
O3 0.026(4) 0.016(3) 0.015(3) 0.002(3) 0.004(3) -0.001(3)
O1 0.017(3) 0.017(3) 0.021(4) 0.005(3) 0.009(3) 0.001(3)
O4 0.019(4) 0.019(4) 0.029(4) 0.004(3) 0.007(3) -0.002(3)
O5 0.018(4) 0.030(4) 0.014(3) 0.002(3) 0.006(3) -0.001(3)
C1 0.021(5) 0.041(7) 0.021(6) 0.001(5) 0.014(4) 0.000(5)
C2 0.017(5) 0.023(5) 0.017(5) 0.003(4) 0.008(4) 0.000(4)
F3 0.045(4) 0.030(4) 0.020(3) -0.004(3) 0.011(3) -0.001(3)
F13 0.021(3) 0.045(4) 0.034(4) 0.011(3) -0.005(3) -0.004(3)
F5 0.019(3) 0.041(4) 0.053(5) -0.012(3) 0.009(3) -0.006(3)
F14 0.033(4) 0.040(4) 0.049(4) -0.005(3) 0.023(3) -0.001(3)
F20 0.059(5) 0.036(4) 0.018(3) -0.011(3) 0.010(3) -0.004(3)
F11 0.039(4) 0.028(4) 0.057(5) 0.010(3) 0.024(4) 0.004(3)
F6 0.041(4) 0.033(4) 0.030(4) -0.010(3) 0.008(3) -0.007(3)
F15 0.026(4) 0.030(4) 0.049(4) -0.001(3) 0.004(3) -0.014(3)
F19 0.051(4) 0.037(4) 0.025(4) 0.002(3) 0.012(3) 0.013(3)
F1 0.037(4) 0.034(4) 0.026(3) 0.014(3) 0.008(3) 0.005(3)
F8 0.032(4) 0.045(4) 0.044(4) 0.005(3) 0.009(3) 0.014(3)
F10 0.066(5) 0.043(5) 0.059(5) -0.035(4) 0.034(4) -0.015(4)
F4 0.033(4) 0.019(3) 0.049(4) 0.006(3) 0.000(3) 0.001(3)
F24 0.060(5) 0.045(4) 0.018(3) 0.003(3) 0.007(3) 0.006(4)
F7 0.032(4) 0.030(4) 0.067(5) -0.004(3) 0.029(4) -0.004(3)
F9 0.047(5) 0.047(5) 0.053(5) -0.015(4) 0.031(4) 0.006(4)
F22 0.057(5) 0.024(4) 0.040(4) 0.003(3) 0.019(4) -0.004(3)
F12 0.024(4) 0.040(4) 0.054(5) -0.010(3) 0.009(3) -0.011(3)
F17 0.054(5) 0.038(4) 0.029(4) 0.010(3) 0.017(3) -0.001(3)
F2 0.028(4) 0.086(6) 0.030(4) 0.004(4) 0.019(3) -0.003(4)
N4 0.018(4) 0.020(4) 0.014(4) -0.005(3) 0.010(3) -0.003(3)
F18 0.024(4) 0.035(4) 0.057(5) 0.015(3) 0.001(3) 0.003(3)
N2 0.014(4) 0.011(4) 0.023(4) -0.001(3) 0.010(3) -0.004(3)
F16 0.047(4) 0.023(4) 0.048(4) 0.004(3) 0.011(4) -0.008(3)
F21 0.042(5) 0.058(5) 0.060(5) -0.005(4) 0.032(4) 0.008(4)
F23 0.061(5) 0.083(6) 0.064(6) 0.030(5) 0.052(5) 0.013(5)
C22 0.003(4) 0.024(5) 0.030(6) 0.007(4) 0.002(4) -0.003(4)
N1 0.030(5) 0.025(5) 0.017(4) 0.002(4) 0.002(4) -0.003(4)
N3 0.030(5) 0.023(5) 0.006(4) 0.001(3) 0.002(3) 0.004(4)
C23 0.022(5) 0.019(5) 0.019(5) -0.006(4) 0.008(4) -0.002(4)
C24 0.025(5) 0.025(6) 0.018(5) 0.000(4) 0.006(4) -0.005(4)
C7 0.028(6) 0.021(6) 0.033(6) -0.001(5) 0.013(5) -0.006(4)
C5 0.032(6) 0.022(6) 0.013(5) 0.002(4) 0.002(4) 0.004(4)
C8 0.026(6) 0.019(5) 0.023(5) -0.006(4) 0.013(4) -0.008(4)
C15 0.016(5) 0.030(6) 0.020(5) 0.004(4) 0.001(4) -0.003(4)
C17 0.023(5) 0.023(6) 0.026(6) -0.003(4) 0.006(4) 0.005(4)
C11 0.024(5) 0.035(6) 0.013(5) -0.003(4) 0.009(4) -0.004(5)
C20 0.021(5) 0.037(7) 0.024(6) -0.001(5) 0.005(5) 0.003(5)
C21 0.024(6) 0.031(6) 0.015(5) 0.001(4) -0.002(4) -0.004(5)
C6 0.031(6) 0.022(6) 0.027(6) -0.007(4) 0.014(5) -0.001(4)
C10 0.035(7) 0.042(7) 0.017(6) 0.002(5) 0.006(5) 0.008(5)
C18 0.027(6) 0.034(6) 0.030(6) -0.001(5) 0.020(5) 0.001(5)
C4 0.034(7) 0.032(7) 0.038(7) -0.004(5) 0.026(6) 0.004(5)
C12 0.040(7) 0.039(7) 0.018(6) 0.007(5) 0.009(5) -0.002(6)
C16 0.036(7) 0.017(5) 0.036(7) 0.006(5) 0.016(5) 0.010(5)
C14 0.038(7) 0.032(7) 0.028(7) 0.005(5) -0.013(5) -0.009(5)
C13 0.034(7) 0.051(8) 0.015(6) 0.005(5) 0.001(5) -0.003(6)
C19 0.075(10) 0.029(7) 0.040(8) 0.008(6) 0.033(7) 0.009(7)
C3 0.014(5) 0.022(6) 0.022(5) 0.001(4) 0.001(4) 0.004(4)
C9 0.021(6) 0.023(6) 0.032(6) 0.005(5) 0.004(5) -0.002(4)

loop_
_atom_type_symbol
_atom_type_description
_atom_type_scat_dispersion_real
_atom_type_scat_dispersion_imag
_atom_type_scat_source
C C 0.0033 0.0016 'International Tables Vol C Tables 4.2.6.8 and 6.1.1.4'
H H 0.0000 0.0000 'International Tables Vol C Tables 4.2.6.8 and 6.1.1.4'
N N 0.0061 0.0033 'International Tables Vol C Tables 4.2.6.8 and 6.1.1.4'
O O 0.0106 0.0060 'International Tables Vol C Tables 4.2.6.8 and 6.1.1.4'
F F 0.0171 0.0103 'International Tables Vol C Tables 4.2.6.8 and 6.1.1.4'
Bi Bi -4.1077 10.2566 'International Tables Vol C Tables 4.2.6.8 and 6.1.1.4'

loop_
_geom_angle_atom_site_label_1
_geom_angle_atom_site_label_2
_geom_angle_atom_site_label_3
_geom_angle
_geom_angle_site_symmetry_1
_geom_angle_site_symmetry_3
_geom_angle_publ_flag
O3 Bi1 O1 92.2(3) . . ?
O3 Bi1 O2 77.9(2) . . ?
O1 Bi1 O2 88.9(2) . . ?
O3 Bi1 N2 85.7(3) . . ?
O1 Bi1 N2 78.0(2) . . ?
O2 Bi1 N2 158.7(2) . . ?
O3 Bi2 O5 93.7(3) . . ?
O3 Bi2 O4 77.6(3) . . ?
O5 Bi2 O4 90.7(3) . . ?
O3 Bi2 N4 81.0(3) . . ?
O5 Bi2 N4 78.2(2) . . ?
O4 Bi2 N4 155.2(2) . . ?
C5 O2 Bi1 129.6(6) . . ?
Bi1 O3 Bi2 110.3(3) . . ?
C2 O1 Bi1 121.8(6) . . ?
C8 O4 Bi2 131.5(6) . . ?
C11 O5 Bi2 127.7(6) . . ?
F1 C1 F3 107.8(9) . . ?
F1 C1 F2 107.4(9) . . ?
F3 C1 F2 105.8(9) . . ?
F1 C1 C2 114.3(9) . . ?
F3 C1 C2 109.2(8) . . ?
F2 C1 C2 111.9(9) . . ?
O1 C2 C1 108.2(8) . . ?
O1 C2 C3 110.3(8) . . ?
C1 C2 C3 110.5(8) . . ?
C23 N4 C24 109.2(8) . . ?
C23 N4 C22 108.6(7) . . ?
C24 N4 C22 110.7(8) . . ?
C23 N4 Bi2 109.8(6) . . ?
C24 N4 Bi2 104.4(6) . . ?
C22 N4 Bi2 114.1(5) . . ?
C16 N2 C18 111.2(8) . . ?
C16 N2 C17 109.6(8) . . ?
C18 N2 C17 108.3(8) . . ?
C16 N2 Bi1 112.5(6) . . ?
C18 N2 Bi1 105.1(6) . . ?
C17 N2 Bi1 109.9(6) . . ?
N4 C22 C21 113.5(8) . . ?
C15 N1 C14 111.6(9) . . ?
C15 N1 C13 111.4(9) . . ?
C14 N1 C13 108.3(9) . . ?
C21 N3 C20 110.7(8) . . ?
C21 N3 C19 111.7(9) . . ?
C20 N3 C19 108.8(8) . . ?
F14 C7 F13 107.3(9) . . ?
F14 C7 F15 108.5(9) . . ?
F13 C7 F15 105.9(9) . . ?
F14 C7 C8 113.3(9) . . ?
F13 C7 C8 109.2(9) . . ?
F15 C7 C8 112.2(9) . . ?
O2 C5 C6 110.8(9) . . ?
O2 C5 C4 107.4(8) . . ?
C6 C5 C4 111.6(9) . . ?
O4 C8 C7 107.3(8) . . ?
O4 C8 C9 113.3(9) . . ?
C7 C8 C9 110.3(8) . . ?
N1 C15 C16 113.4(9) . . ?
O5 C11 C10 110.8(9) . . ?
O5 C11 C12 108.5(9) . . ?
C10 C11 C12 110.9(9) . . ?
N3 C21 C22 112.9(9) . . ?
F10 C6 F11 108.3(9) . . ?
F10 C6 F12 106.8(9) . . ?
F11 C6 F12 105.5(9) . . ?
F10 C6 C5 113.7(9) . . ?
F11 C6 C5 114.1(9) . . ?
F12 C6 C5 107.9(9) . . ?
F21 C10 F20 107.5(9) . . ?
F21 C10 F19 107.4(9) . . ?
F20 C10 F19 105.6(10) . . ?
F21 C10 C11 113.5(10) . . ?
F20 C10 C11 112.8(9) . . ?
F19 C10 C11 109.6(9) . . ?
F8 C4 F9 108.2(9) . . ?
F8 C4 F7 107.9(10) . . ?
F9 C4 F7 106.7(9) . . ?
F8 C4 C5 112.7(9) . . ?
F9 C4 C5 112.0(10) . . ?
F7 C4 C5 109.0(9) . . ?
F22 C12 F23 108.8(10) . . ?
F22 C12 F24 106.5(10) . . ?
F23 C12 F24 106.3(10) . . ?
F22 C12 C11 110.8(9) . . ?
F23 C12 C11 112.4(10) . . ?
F24 C12 C11 111.8(9) . . ?
N2 C16 C15 115.6(8) . . ?
F4 C3 F5 107.8(9) . . ?
F4 C3 F6 106.6(8) . . ?
F5 C3 F6 106.5(8) . . ?
F4 C3 C2 114.6(8) . . ?
F5 C3 C2 111.2(8) . . ?
F6 C3 C2 109.8(8) . . ?
F16 C9 F17 108.8(9) . . ?
F16 C9 F18 105.6(9) . . ?
F17 C9 F18 106.0(9) . . ?
F16 C9 C8 112.7(9) . . ?
F17 C9 C8 113.9(9) . . ?
F18 C9 C8 109.2(9) . . ?

loop_
_geom_bond_atom_site_label_1
_geom_bond_atom_site_label_2
_geom_bond_distance
_geom_bond_site_symmetry_2
_geom_bond_publ_flag
Bi1 O3 2.076(6) . ?
Bi1 O1 2.153(6) . ?
Bi1 O2 2.276(6) . ?
Bi1 N2 2.532(8) . ?
Bi2 O3 2.077(6) . ?
Bi2 O5 2.146(7) . ?
Bi2 O4 2.300(7) . ?
Bi2 N4 2.542(8) . ?
O2 C5 1.399(12) . ?
O1 C2 1.383(11) . ?
O4 C8 1.379(11) . ?
O5 C11 1.367(12) . ?
C1 F1 1.321(12) . ?
C1 F3 1.326(13) . ?
C1 F2 1.344(11) . ?
C1 C2 1.521(14) . ?
C2 C3 1.533(14) . ?
F13 C7 1.338(13) . ?
F5 C3 1.335(11) . ?
F14 C7 1.322(13) . ?
F20 C10 1.337(13) . ?
F11 C6 1.333(13) . ?
F6 C3 1.339(12) . ?
F15 C7 1.344(12) . ?
F19 C10 1.342(13) . ?
F8 C4 1.309(14) . ?
F10 C6 1.323(12) . ?
F4 C3 1.322(11) . ?
F24 C12 1.335(13) . ?
F7 C4 1.346(13) . ?
F9 C4 1.341(12) . ?
F22 C12 1.324(14) . ?
F12 C6 1.371(12) . ?
F17 C9 1.334(13) . ?
N4 C23 1.462(12) . ?
N4 C24 1.478(12) . ?
N4 C22 1.492(12) . ?
F18 C9 1.353(12) . ?
N2 C16 1.459(13) . ?
N2 C18 1.483(12) . ?
N2 C17 1.485(12) . ?
F16 C9 1.320(12) . ?
F21 C10 1.330(13) . ?
F23 C12 1.334(14) . ?
C22 C21 1.496(14) . ?
N1 C15 1.440(14) . ?
N1 C14 1.468(14) . ?
N1 C13 1.476(14) . ?
N3 C21 1.453(13) . ?
N3 C20 1.462(13) . ?
N3 C19 1.464(14) . ?
C7 C8 1.522(15) . ?
C5 C6 1.507(15) . ?
C5 C4 1.531(15) . ?
C8 C9 1.525(15) . ?
C15 C16 1.493(15) . ?
C11 C10 1.521(16) . ?
C11 C12 1.549(15) . ?
